data_7218180
loop_
_publ_author_name
'Bushuyev, Oleksandr S.'
'Tan, Davin'
'Barrett, Christopher J.'
'Fri\<s\<ci\'c, Tomislav'

_publ_section_title
;
 Fluorinated azobenzenes with highly strained geometries for halogen
 bond-driven self-assembly in the solid state
;
_journal_issue 1
_journal_name_full CrystEngComm
_journal_page_first 73
_journal_paper_doi 10.1039/C4CE01216J
_journal_volume 17
_journal_year 2015
_chemical_formula_sum 'C24 H24 Br2 F5 N5 O3'
_chemical_formula_weight 685.30
_chemical_name_common 3
_chemical_name_systematic
;
 ?
;
_space_group_crystal_system monoclinic
_space_group_IT_number 14
_space_group_name_Hall '-P 2ybc'
_space_group_name_H-M_alt 'P 1 21/c 1'
_symmetry_space_group_name_Hall '-P 2ybc'
_symmetry_space_group_name_H-M 'P 1 21/c 1'
_atom_sites_solution_hydrogens geom
_audit_creation_method SHELXL-2014
_cell_angle_alpha 90
_cell_angle_beta 101.069(3)
_cell_angle_gamma 90
_cell_formula_units_Z 4
_cell_length_a 14.052(3)
_cell_length_b 10.029(3)
_cell_length_c 18.994(5)
_cell_measurement_reflns_used 1045
_cell_measurement_temperature 150(2)
_cell_measurement_theta_max 15.85
_cell_measurement_theta_min 2.18
_cell_volume 2627.0(12)
_computing_structure_refinement 'SHELXL-2014 (Sheldrick, 2014)'
_diffrn_ambient_temperature 150(2)
_diffrn_measured_fraction_theta_full 1.000
_diffrn_measured_fraction_theta_max 1.000
_diffrn_radiation_type MoK\a
_diffrn_radiation_wavelength 0.71073
_diffrn_reflns_av_R_equivalents 0.1865
_diffrn_reflns_av_unetI/netI 0.1510
_diffrn_reflns_Laue_measured_fraction_full 1.000
_diffrn_reflns_Laue_measured_fraction_max 1.000
_diffrn_reflns_limit_h_max 16
_diffrn_reflns_limit_h_min -16
_diffrn_reflns_limit_k_max 11
_diffrn_reflns_limit_k_min -11
_diffrn_reflns_limit_l_max 22
_diffrn_reflns_limit_l_min -22
_diffrn_reflns_number 25093
_diffrn_reflns_point_group_measured_fraction_full 1.000
_diffrn_reflns_point_group_measured_fraction_max 1.000
_diffrn_reflns_theta_full 25.000
_diffrn_reflns_theta_max 25.000
_diffrn_reflns_theta_min 1.477
_exptl_absorpt_coefficient_mu 3.159
_exptl_absorpt_correction_T_max 0.8234
_exptl_absorpt_correction_T_min 0.5486
_exptl_absorpt_correction_type multi-scan
_exptl_absorpt_process_details SADABS
_exptl_crystal_colour purple
_exptl_crystal_density_diffrn 1.733
_exptl_crystal_description plate
_exptl_crystal_F_000 1368
_exptl_crystal_size_max 0.22
_exptl_crystal_size_mid 0.16
_exptl_crystal_size_min 0.06
_refine_diff_density_max 0.606
_refine_diff_density_min -0.569
_refine_diff_density_rms 0.106
_refine_ls_extinction_method none
_refine_ls_goodness_of_fit_ref 0.925
_refine_ls_hydrogen_treatment constr
_refine_ls_matrix_type full
_refine_ls_number_parameters 352
_refine_ls_number_reflns 4628
_refine_ls_number_restraints 0
_refine_ls_restrained_S_all 0.925
_refine_ls_R_factor_all 0.1993
_refine_ls_R_factor_gt 0.0693
_refine_ls_shift/su_max 0.000
_refine_ls_shift/su_mean 0.000
_refine_ls_structure_factor_coef Fsqd
_refine_ls_weighting_details 'w=1/[\s^2^(Fo^2^)+(0.0784P)^2^] where P=(Fo^2^+2Fc^2^)/3'
_refine_ls_weighting_scheme calc
_refine_ls_wR_factor_gt 0.1480
_refine_ls_wR_factor_ref 0.1801
_reflns_Friedel_coverage 0.000
_reflns_number_gt 1910
_reflns_number_total 4628
_reflns_threshold_expression 'I > 2\s(I)'
_cod_data_source_file c4ce01216j2.cif
_cod_data_source_block 3
_cod_depositor_comments 'Adding full bibliography for 7218180--7218182.cif.'
_cod_original_cell_volume 2627.0(11)
_cod_database_code 7218180
_shelx_space_group_comment
;
The symmetry employed for this shelxl refinement is uniquely defined
by the following loop, which should always be used as a source of
symmetry information in preference to the above space-group names.
They are only intended as comments.
;
_shelxl_version_number 2014-3

loop_
_space_group_symop_operation_xyz
'x, y, z'
'-x, y+1/2, -z+1/2'
'-x, -y, -z'
'x, -y-1/2, z-1/2'

loop_
_atom_site_label
_atom_site_type_symbol
_atom_site_fract_x
_atom_site_fract_y
_atom_site_fract_z
_atom_site_U_iso_or_equiv
_atom_site_adp_type
_atom_site_occupancy
_atom_site_site_symmetry_order
_atom_site_calc_flag
_atom_site_refinement_flags_posn
_atom_site_refinement_flags_adp
Br1 Br 0.64559(7) 0.70244(12) 0.06211(5) 0.0703(4) Uani 1 1 d . .
Br2 Br 0.92780(7) -0.19929(10) 0.51380(6) 0.0681(4) Uani 1 1 d . .
F1 F 0.8322(4) 0.0384(5) 0.5629(3) 0.0683(16) Uani 1 1 d . .
F2 F 0.9175(4) -0.1402(5) 0.3554(3) 0.0704(16) Uani 1 1 d . .
F3 F 0.8267(4) 0.0601(5) 0.2762(3) 0.0784(18) Uani 1 1 d . .
F4 F 0.5012(3) 0.4945(5) 0.0891(2) 0.0615(15) Uani 1 1 d . .
F5 F 0.8145(4) 0.6519(5) 0.1810(3) 0.0609(15) Uani 1 1 d . .
O1 O 0.3146(5) 0.2831(8) 0.1969(4) 0.094(3) Uani 1 1 d . .
O2 O 0.6370(5) 0.4514(7) 0.5510(5) 0.099(3) Uani 1 1 d . .
O3 O 1.0192(6) 0.4674(8) 0.3884(5) 0.112(3) Uani 1 1 d . .
N1 N 0.6939(5) 0.2602(7) 0.2808(4) 0.055(2) Uani 1 1 d . .
N2 N 0.7416(5) 0.2751(7) 0.3443(4) 0.058(2) Uani 1 1 d . .
N3 N 0.5169(6) 0.2986(8) 0.1970(4) 0.060(2) Uani 1 1 d . .
N4 N 0.8440(5) 0.4584(7) 0.2884(4) 0.052(2) Uani 1 1 d . .
N5 N 0.7376(5) 0.2572(8) 0.4854(4) 0.058(2) Uani 1 1 d . .
C1 C 0.6605(7) 0.5677(9) 0.1315(4) 0.049(2) Uani 1 1 d . .
C2 C 0.5864(7) 0.4836(9) 0.1359(5) 0.048(2) Uani 1 1 d . .
C3 C 0.5903(7) 0.3868(10) 0.1897(5) 0.052(3) Uani 1 1 d . .
C4 C 0.6799(7) 0.3794(9) 0.2395(5) 0.051(3) Uani 1 1 d . .
C5 C 0.7571(6) 0.4692(9) 0.2390(4) 0.047(2) Uani 1 1 d . .
C6 C 0.7445(6) 0.5608(9) 0.1845(5) 0.049(2) Uani 1 1 d . .
C7 C 0.7785(6) 0.1565(8) 0.3811(5) 0.048(3) Uani 1 1 d . .
C8 C 0.7824(6) 0.1526(9) 0.4537(5) 0.049(2) Uani 1 1 d . .
C9 C 0.8289(6) 0.0474(9) 0.4909(5) 0.048(3) Uani 1 1 d . .
C10 C 0.8719(6) -0.0518(8) 0.4587(5) 0.047(2) Uani 1 1 d . .
C11 C 0.8724(7) -0.0470(9) 0.3877(5) 0.052(3) Uani 1 1 d . .
C12 C 0.8228(7) 0.0573(10) 0.3481(5) 0.059(3) Uani 1 1 d . .
C13 C 0.4770(7) 0.2970(11) 0.2647(6) 0.081(4) Uani 1 1 d . .
H13A H 0.5201 0.3487 0.3024 0.097 Uiso 1 1 calc R U
H13B H 0.4742 0.2041 0.2818 0.097 Uiso 1 1 calc R U
C14 C 0.3755(8) 0.3579(13) 0.2507(6) 0.098(4) Uani 1 1 d . .
H14A H 0.3490 0.3571 0.2954 0.117 Uiso 1 1 calc R U
H14B H 0.3785 0.4516 0.2348 0.117 Uiso 1 1 calc R U
C15 C 0.3494(7) 0.2921(12) 0.1305(6) 0.085(4) Uani 1 1 d . .
H15A H 0.3499 0.3866 0.1155 0.102 Uiso 1 1 calc R U
H15B H 0.3051 0.2425 0.0926 0.102 Uiso 1 1 calc R U
C16 C 0.4524(8) 0.2340(11) 0.1390(6) 0.090(4) Uani 1 1 d . .
H16A H 0.4506 0.1371 0.1488 0.108 Uiso 1 1 calc R U
H16B H 0.4767 0.2464 0.0939 0.108 Uiso 1 1 calc R U
C17 C 0.7752(8) 0.3034(11) 0.5598(6) 0.082(4) Uani 1 1 d . .
H17A H 0.8469 0.3034 0.5691 0.098 Uiso 1 1 calc R U
H17B H 0.7538 0.2411 0.5942 0.098 Uiso 1 1 calc R U
C18 C 0.7394(7) 0.4408(11) 0.5713(6) 0.089(4) Uani 1 1 d . .
H18A H 0.7593 0.4648 0.6226 0.106 Uiso 1 1 calc R U
H18B H 0.7700 0.5051 0.5429 0.106 Uiso 1 1 calc R U
C19 C 0.6028(7) 0.4098(12) 0.4770(6) 0.092(4) Uani 1 1 d . .
H19A H 0.6308 0.4687 0.4444 0.111 Uiso 1 1 calc R U
H19B H 0.5313 0.4178 0.4647 0.111 Uiso 1 1 calc R U
C20 C 0.6321(7) 0.2667(9) 0.4667(6) 0.068(3) Uani 1 1 d . .
H20A H 0.6023 0.2067 0.4977 0.082 Uiso 1 1 calc R U
H20B H 0.6093 0.2394 0.4162 0.082 Uiso 1 1 calc R U
C21 C 0.8480(7) 0.5285(9) 0.3562(6) 0.081(4) Uani 1 1 d . .
H21A H 0.7848 0.5208 0.3717 0.098 Uiso 1 1 calc R U
H21B H 0.8617 0.6242 0.3502 0.098 Uiso 1 1 calc R U
C22 C 0.9277(8) 0.4669(10) 0.4125(6) 0.084(4) Uani 1 1 d . .
H22A H 0.9342 0.5179 0.4578 0.101 Uiso 1 1 calc R U
H22B H 0.9100 0.3740 0.4221 0.101 Uiso 1 1 calc R U
C23 C 0.9361(7) 0.4614(12) 0.2649(5) 0.082(4) Uani 1 1 d . .
H23A H 0.9545 0.5547 0.2573 0.099 Uiso 1 1 calc R U
H23B H 0.9307 0.4128 0.2190 0.099 Uiso 1 1 calc R U
C24 C 1.0137(8) 0.3957(12) 0.3224(6) 0.088(4) Uani 1 1 d . .
H24A H 0.9965 0.3014 0.3289 0.106 Uiso 1 1 calc R U
H24B H 1.0773 0.3980 0.3072 0.106 Uiso 1 1 calc R U

loop_
_atom_site_aniso_label
_atom_site_aniso_U_11
_atom_site_aniso_U_22
_atom_site_aniso_U_33
_atom_site_aniso_U_23
_atom_site_aniso_U_13
_atom_site_aniso_U_12
Br1 0.0592(7) 0.0859(8) 0.0572(7) 0.0297(6) -0.0104(5) 0.0044(6)
Br2 0.0739(8) 0.0450(6) 0.0730(8) 0.0182(6) -0.0172(6) 0.0028(6)
F1 0.079(4) 0.060(4) 0.061(4) 0.003(3) 0.001(3) -0.004(3)
F2 0.081(4) 0.047(3) 0.084(4) -0.006(3) 0.019(3) 0.005(3)
F3 0.113(5) 0.060(4) 0.053(4) 0.005(3) -0.006(3) 0.001(3)
F4 0.048(3) 0.076(4) 0.046(3) 0.012(3) -0.026(3) 0.005(3)
F5 0.052(3) 0.056(3) 0.065(4) 0.008(3) -0.014(3) 0.002(3)
O1 0.081(6) 0.127(7) 0.072(6) 0.020(5) 0.005(5) -0.035(5)
O2 0.068(5) 0.080(5) 0.138(8) -0.052(5) -0.011(5) 0.009(4)
O3 0.074(6) 0.091(6) 0.134(8) -0.006(6) -0.074(6) 0.003(5)
N1 0.061(5) 0.046(5) 0.044(5) 0.006(4) -0.022(4) -0.008(4)
N2 0.059(5) 0.041(5) 0.067(6) 0.001(4) -0.004(4) 0.008(4)
N3 0.055(5) 0.065(5) 0.052(6) 0.002(5) -0.011(4) -0.013(5)
N4 0.056(5) 0.051(5) 0.037(5) -0.002(4) -0.022(4) 0.004(4)
N5 0.034(5) 0.069(6) 0.061(6) -0.011(4) -0.010(4) 0.010(4)
C1 0.052(6) 0.051(6) 0.038(6) 0.006(4) -0.004(5) 0.017(5)
C2 0.046(6) 0.059(6) 0.032(6) 0.012(5) -0.009(5) 0.007(5)
C3 0.054(6) 0.059(6) 0.035(6) -0.013(5) -0.015(5) 0.004(5)
C4 0.057(6) 0.039(6) 0.047(6) 0.002(5) -0.016(5) 0.006(5)
C5 0.046(6) 0.041(5) 0.041(6) -0.004(5) -0.023(5) 0.005(5)
C6 0.050(6) 0.040(6) 0.052(6) 0.001(5) 0.001(5) -0.006(5)
C7 0.053(6) 0.019(5) 0.062(7) 0.000(5) -0.014(5) 0.004(4)
C8 0.041(6) 0.045(6) 0.056(7) -0.011(5) -0.004(5) -0.003(5)
C9 0.050(6) 0.039(6) 0.047(7) 0.017(5) -0.013(5) -0.010(5)
C10 0.045(6) 0.030(5) 0.062(7) 0.010(5) 0.001(5) -0.005(5)
C11 0.065(7) 0.043(6) 0.043(7) -0.001(5) 0.002(5) -0.001(5)
C12 0.073(7) 0.047(7) 0.046(7) 0.013(5) -0.019(6) -0.019(6)
C13 0.063(7) 0.081(8) 0.081(9) 0.012(7) -0.028(7) -0.003(7)
C14 0.092(10) 0.122(11) 0.066(8) 0.017(8) -0.016(7) -0.022(8)
C15 0.059(7) 0.102(9) 0.079(9) 0.006(7) -0.025(7) -0.015(7)
C16 0.083(9) 0.093(9) 0.078(8) 0.014(7) -0.024(7) -0.017(7)
C17 0.090(8) 0.069(8) 0.073(8) -0.024(6) -0.023(7) -0.006(7)
C18 0.052(7) 0.075(8) 0.126(11) -0.042(8) -0.013(7) 0.003(6)
C19 0.063(7) 0.096(9) 0.099(10) -0.033(7) -0.031(7) 0.019(7)
C20 0.049(6) 0.058(7) 0.088(8) -0.010(6) -0.010(6) 0.010(5)
C21 0.071(7) 0.046(6) 0.104(9) -0.010(6) -0.041(7) 0.012(5)
C22 0.089(9) 0.056(7) 0.078(8) -0.010(6) -0.061(7) 0.025(7)
C23 0.040(6) 0.127(10) 0.069(8) 0.045(7) -0.017(6) 0.001(6)
C24 0.064(8) 0.096(9) 0.091(9) 0.012(8) -0.019(7) 0.019(7)

loop_
_atom_type_symbol
_atom_type_description
_atom_type_scat_dispersion_real
_atom_type_scat_dispersion_imag
_atom_type_scat_source
C C 0.0033 0.0016 'International Tables Vol C Tables 4.2.6.8 and 6.1.1.4'
H H 0.0000 0.0000 'International Tables Vol C Tables 4.2.6.8 and 6.1.1.4'
N N 0.0061 0.0033 'International Tables Vol C Tables 4.2.6.8 and 6.1.1.4'
O O 0.0106 0.0060 'International Tables Vol C Tables 4.2.6.8 and 6.1.1.4'
F F 0.0171 0.0103 'International Tables Vol C Tables 4.2.6.8 and 6.1.1.4'
Br Br -0.2901 2.4595 'International Tables Vol C Tables 4.2.6.8 and 6.1.1.4'

loop_
_geom_angle_atom_site_label_1
_geom_angle_atom_site_label_2
_geom_angle_atom_site_label_3
_geom_angle
C14 O1 C15 109.8(8)
C18 O2 C19 111.6(9)
C24 O3 C22 111.9(8)
N2 N1 C4 114.6(7)
N1 N2 C7 116.3(7)
C3 N3 C16 125.7(9)
C3 N3 C13 120.0(8)
C16 N3 C13 111.5(8)
C5 N4 C23 120.7(8)
C5 N4 C21 115.9(7)
C23 N4 C21 112.2(8)
C8 N5 C20 117.3(7)
C8 N5 C17 122.0(7)
C20 N5 C17 111.7(8)
C2 C1 C6 118.4(8)
C2 C1 Br1 120.7(6)
C6 C1 Br1 120.6(7)
F4 C2 C1 120.1(8)
F4 C2 C3 116.2(8)
C1 C2 C3 123.6(8)
N3 C3 C2 126.1(8)
N3 C3 C4 118.7(8)
C2 C3 C4 115.2(9)
C5 C4 N1 121.0(7)
C5 C4 C3 123.0(8)
N1 C4 C3 114.9(8)
C6 C5 N4 122.0(9)
C6 C5 C4 116.4(7)
N4 C5 C4 121.4(8)
F5 C6 C5 120.0(8)
F5 C6 C1 116.9(8)
C5 C6 C1 123.2(8)
C8 C7 C12 120.0(8)
C8 C7 N2 117.3(8)
C12 C7 N2 122.0(9)
C9 C8 C7 117.8(9)
C9 C8 N5 124.1(9)
C7 C8 N5 118.1(8)
F1 C9 C8 119.5(9)
F1 C9 C10 117.9(8)
C8 C9 C10 122.7(9)
C11 C10 C9 120.5(8)
C11 C10 Br2 119.9(8)
C9 C10 Br2 119.6(7)
F2 C11 C10 121.7(9)
F2 C11 C12 120.4(9)
C10 C11 C12 117.9(10)
F3 C12 C7 122.7(9)
F3 C12 C11 116.1(10)
C7 C12 C11 121.0(9)
N3 C13 C14 109.7(8)
N3 C13 H13A 109.7
C14 C13 H13A 109.7
N3 C13 H13B 109.7
C14 C13 H13B 109.7
H13A C13 H13B 108.2
O1 C14 C13 109.2(10)
O1 C14 H14A 109.8
C13 C14 H14A 109.8
O1 C14 H14B 109.8
C13 C14 H14B 109.8
H14A C14 H14B 108.3
O1 C15 C16 110.7(9)
O1 C15 H15A 109.5
C16 C15 H15A 109.5
O1 C15 H15B 109.5
C16 C15 H15B 109.5
H15A C15 H15B 108.1
N3 C16 C15 110.6(10)
N3 C16 H16A 109.5
C15 C16 H16A 109.5
N3 C16 H16B 109.5
C15 C16 H16B 109.5
H16A C16 H16B 108.1
N5 C17 C18 110.9(9)
N5 C17 H17A 109.5
C18 C17 H17A 109.5
N5 C17 H17B 109.5
C18 C17 H17B 109.5
H17A C17 H17B 108.0
O2 C18 C17 112.4(8)
O2 C18 H18A 109.1
C17 C18 H18A 109.1
O2 C18 H18B 109.1
C17 C18 H18B 109.1
H18A C18 H18B 107.9
O2 C19 C20 110.4(8)
O2 C19 H19A 109.6
C20 C19 H19A 109.6
O2 C19 H19B 109.6
C20 C19 H19B 109.6
H19A C19 H19B 108.1
N5 C20 C19 108.5(8)
N5 C20 H20A 110.0
C19 C20 H20A 110.0
N5 C20 H20B 110.0
C19 C20 H20B 110.0
H20A C20 H20B 108.4
N4 C21 C22 108.8(8)
N4 C21 H21A 109.9
C22 C21 H21A 109.9
N4 C21 H21B 109.9
C22 C21 H21B 109.9
H21A C21 H21B 108.3
O3 C22 C21 110.9(10)
O3 C22 H22A 109.5
C21 C22 H22A 109.5
O3 C22 H22B 109.5
C21 C22 H22B 109.5
H22A C22 H22B 108.1
N4 C23 C24 109.2(8)
N4 C23 H23A 109.8
C24 C23 H23A 109.8
N4 C23 H23B 109.8
C24 C23 H23B 109.8
H23A C23 H23B 108.3
O3 C24 C23 108.5(9)
O3 C24 H24A 110.0
C23 C24 H24A 110.0
O3 C24 H24B 110.0
C23 C24 H24B 110.0
H24A C24 H24B 108.4

loop_
_geom_bond_atom_site_label_1
_geom_bond_atom_site_label_2
_geom_bond_distance
Br1 C1 1.870(9)
Br2 C10 1.893(8)
F1 C9 1.362(10)
F2 C11 1.342(10)
F3 C12 1.378(10)
F4 C2 1.351(9)
F5 C6 1.354(9)
O1 C14 1.415(12)
O1 C15 1.441(12)
O2 C18 1.421(10)
O2 C19 1.457(11)
O3 C24 1.436(13)
O3 C22 1.444(14)
N1 N2 1.271(9)
N1 C4 1.422(10)
N2 C7 1.425(10)
N3 C3 1.384(11)
N3 C16 1.439(12)
N3 C13 1.499(13)
N4 C5 1.393(9)
N4 C23 1.447(11)
N4 C21 1.459(11)
N5 C8 1.416(11)
N5 C20 1.460(11)
N5 C17 1.486(11)
C1 C2 1.356(12)
C1 C6 1.399(11)
C2 C3 1.403(12)
C3 C4 1.425(11)
C4 C5 1.411(12)
C5 C6 1.370(11)
C7 C8 1.370(12)
C7 C12 1.386(12)
C8 C9 1.364(11)
C9 C10 1.368(12)
C10 C11 1.351(12)
C11 C12 1.396(12)
C13 C14 1.528(14)
C13 H13A 0.9900
C13 H13B 0.9900
C14 H14A 0.9900
C14 H14B 0.9900
C15 C16 1.540(14)
C15 H15A 0.9900
C15 H15B 0.9900
C16 H16A 0.9900
C16 H16B 0.9900
C17 C18 1.497(13)
C17 H17A 0.9900
C17 H17B 0.9900
C18 H18A 0.9900
C18 H18B 0.9900
C19 C20 1.516(13)
C19 H19A 0.9900
C19 H19B 0.9900
C20 H20A 0.9900
C20 H20B 0.9900
C21 C22 1.523(11)
C21 H21A 0.9900
C21 H21B 0.9900
C22 H22A 0.9900
C22 H22B 0.9900
C23 C24 1.535(12)
C23 H23A 0.9900
C23 H23B 0.9900
C24 H24A 0.9900
C24 H24B 0.9900
